data_2008078
loop_
_publ_author_name
'Zhang, De-Chun'
'Fei, Zheng-Hao'
'Zhang, Tian-Zhu'
'Zhang, Yan-Qiu'
'Yu, Kai-Bei'

_publ_section_title
;
 1,3-Bis(3-nitrophenyl)triazene
;
_journal_issue 1
_journal_name_full 'Acta Crystallographica Section C'
_journal_page_first 102
_journal_page_last 104
_journal_paper_doi 10.1107/S0108270198010415
_journal_volume 55
_journal_year 1999
_chemical_formula_moiety 'C12 H9 N5 O4'
_chemical_formula_structural 'N O2 C6 H4 N H N N C6 H4 N O2'
_chemical_formula_sum 'C12 H9 N5 O4'
_chemical_formula_weight 287.24
_chemical_name_common 1,3-bis(3-nitrophenyl)-1-triazene
_chemical_name_systematic 1,3-bis(3-nitrophenyl)-1-triazene
_space_group_IT_number 14
_symmetry_cell_setting monoclinic
_symmetry_space_group_name_Hall '-P 2yn'
_symmetry_space_group_name_H-M 'P 1 21/n 1'
_audit_creation_method SHELXL
_cell_angle_alpha 90.00
_cell_angle_beta 107.420(10)
_cell_angle_gamma 90.00
_cell_formula_units_Z 4
_cell_length_a 12.676(2)
_cell_length_b 5.3410(10)
_cell_length_c 19.493(2)
_cell_measurement_reflns_used 28
_cell_measurement_temperature 295(2)
_cell_measurement_theta_max 18.23
_cell_measurement_theta_min 3.22
_cell_volume 1259.2(3)
_computing_cell_refinement XSCANS
_computing_data_collection 'XSCANS (Siemens, 1994'
_computing_data_reduction 'SHELXTL (Sheldrick, 1993)'
_computing_molecular_graphics SHELXTL
_computing_publication_material SHELXTL
_computing_structure_refinement 'SHELXL-93 (Sheldrick, 1993)'
_computing_structure_solution 'SHELXS-86 (Sheldrick, 1990)'
_diffrn_ambient_temperature 295(2)
_diffrn_measurement_device 'Siemens P4'
_diffrn_measurement_method '\w scans'
_diffrn_radiation_monochromator graphite
_diffrn_radiation_source 'fine-focus sealed tube'
_diffrn_radiation_type MoK\a
_diffrn_radiation_wavelength 0.71073
_diffrn_reflns_av_R_equivalents 0.0119
_diffrn_reflns_av_sigmaI/netI 0.0302
_diffrn_reflns_limit_h_max 15
_diffrn_reflns_limit_h_min 0
_diffrn_reflns_limit_k_max 7
_diffrn_reflns_limit_k_min 0
_diffrn_reflns_limit_l_max 24
_diffrn_reflns_limit_l_min -25
_diffrn_reflns_number 3571
_diffrn_reflns_theta_max 28.00
_diffrn_reflns_theta_min 1.71
_diffrn_standards_decay_% 2.11
_diffrn_standards_interval_count 97
_diffrn_standards_number 3
_exptl_absorpt_coefficient_mu 0.118
_exptl_absorpt_correction_T_max 0.9610
_exptl_absorpt_correction_T_min 0.9008
_exptl_absorpt_correction_type empirical
_exptl_absorpt_process_details '(North et al., 1968)'
_exptl_crystal_colour Red
_exptl_crystal_density_diffrn 1.515
_exptl_crystal_density_meas ?
_exptl_crystal_description Bar
_exptl_crystal_F_000 592
_exptl_crystal_size_max 0.68
_exptl_crystal_size_mid 0.68
_exptl_crystal_size_min 0.20
_refine_diff_density_max 0.194
_refine_diff_density_min -0.152
_refine_ls_extinction_coef 0.0153(17)
_refine_ls_extinction_method SHELXL
_refine_ls_goodness_of_fit_all 0.901
_refine_ls_goodness_of_fit_obs 1.067
_refine_ls_hydrogen_treatment refall
_refine_ls_matrix_type full
_refine_ls_number_parameters 227
_refine_ls_number_reflns 3002
_refine_ls_number_restraints 0
_refine_ls_restrained_S_all 1.063
_refine_ls_restrained_S_obs 1.067
_refine_ls_R_factor_all 0.0658
_refine_ls_R_factor_obs 0.0381
_refine_ls_shift/esd_max 0.001
_refine_ls_shift/esd_mean 0.000
_refine_ls_structure_factor_coef Fsqd
_refine_ls_weighting_details 'w = 1/[\s^2^(Fo^2^)+(0.0580P)^2^] where P=(Fo^2^+2Fc^2^)/3'
_refine_ls_weighting_scheme calc
_refine_ls_wR_factor_all 0.1184
_refine_ls_wR_factor_obs 0.0923
_reflns_number_observed 1891
_reflns_number_total 3004
_reflns_observed_criterion '>2sigma(I) '
_cod_data_source_file ha1224.cif
_cod_data_source_block y521
_cod_depositor_comments
;
The following automatic conversions were performed:
'_symmetry_cell_setting' value 'Monoclinic' changed to 'monoclinic'
according to '/home/saulius/struct/CIF-dictionaries/cif_core.dic'
dictionary named 'cif_core.dic' version 2.4.1 from 2010-06-29.

Automatic conversion script
Id: cif_fix_enum 1527 2010-12-29 10:47:43Z saulius 

The following automatic conversions were performed:

'_chemical_melting_point' value 'Not measured' was changed to '?' -
the value is undefined or not given.

Automatic conversion script
Id: cif_fix_values 1715 2011-07-08 13:25:40Z adriana 

The following automatic conversions were performed:

'_exptl_crystal_density_meas' value 'Not measured' was changed to '?'
- the value is perceived as not measured.

Automatic conversion script
Id: cif_fix_values 3008 2015-01-20 13:52:24Z robertas 

The following automatic conversions were performed:

'_refine_ls_weighting_scheme' value 'calc w =
1/[\s^2^(Fo^2^)+(0.0580P)^2^] where P=(Fo^2^+2Fc^2^)/3' was changed
to 'calc'. New tag '_refine_ls_weighting_details' was created. The
value of the new tag was set to 'w = 1/[\s^2^(Fo^2^)+(0.0580P)^2^]
where P=(Fo^2^+2Fc^2^)/3'.

Automatic conversion script
Id: cif_fix_values 3143 2015-03-26 13:38:13Z robertas 
;
_cod_original_sg_symbol_H-M 'P 21/n'
_cod_database_code 2008078

loop_
_symmetry_equiv_pos_as_xyz
'x, y, z'
'-x+1/2, y+1/2, -z+1/2'
'-x, -y, -z'
'x-1/2, -y-1/2, z-1/2'

loop_
_atom_site_aniso_label
_atom_site_aniso_U_11
_atom_site_aniso_U_22
_atom_site_aniso_U_33
_atom_site_aniso_U_12
_atom_site_aniso_U_13
_atom_site_aniso_U_23
O1 0.1154(12) 0.0721(9) 0.0731(9) -0.0415(9) 0.0471(8) 0.0009(7)
O2 0.0986(10) 0.0909(10) 0.0525(7) -0.0281(9) 0.0433(7) -0.0133(7)
O3 0.0651(7) 0.0534(7) 0.0444(6) -0.0163(6) 0.0161(5) -0.0151(5)
O4 0.0624(7) 0.0528(7) 0.0418(5) -0.0135(6) 0.0217(5) 0.0022(5)
N1 0.0549(8) 0.0550(8) 0.0479(8) -0.0051(7) 0.0242(6) 0.0040(7)
N2 0.0507(8) 0.0447(7) 0.0311(6) -0.0103(6) 0.0170(5) -0.0051(5)
N3 0.0386(6) 0.0366(6) 0.0339(6) -0.0006(5) 0.0087(5) -0.0014(5)
N4 0.0477(7) 0.0410(7) 0.0371(6) -0.0087(6) 0.0151(5) -0.0054(5)
N5 0.0423(7) 0.0379(7) 0.0343(6) -0.0006(5) 0.0102(5) -0.0004(5)
C1 0.0388(8) 0.0405(8) 0.0394(7) 0.0014(7) 0.0162(6) 0.0044(6)
C2 0.0424(9) 0.0405(9) 0.0491(8) -0.0066(7) 0.0135(7) -0.0036(7)
C3 0.0474(9) 0.0481(9) 0.0372(7) -0.0052(7) 0.0115(6) -0.0095(7)
C4 0.0427(8) 0.0449(8) 0.0322(7) -0.0018(7) 0.0135(6) -0.0012(6)
C5 0.0337(7) 0.0345(7) 0.0332(6) 0.0006(6) 0.0103(5) 0.0002(6)
C6 0.0414(8) 0.0391(8) 0.0315(7) 0.0004(7) 0.0117(6) -0.0025(6)
C7 0.0352(7) 0.0339(7) 0.0332(7) 0.0000(6) 0.0090(5) 0.0002(6)
C8 0.0526(9) 0.0481(9) 0.0329(7) -0.0052(8) 0.0153(6) -0.0078(7)
C9 0.0587(10) 0.0585(10) 0.0387(8) -0.0087(8) 0.0255(7) -0.0027(7)
C10 0.0455(9) 0.0468(9) 0.0412(8) -0.0086(8) 0.0178(6) -0.0011(7)
C11 0.0375(8) 0.0371(7) 0.0322(7) 0.0029(6) 0.0108(6) -0.0001(6)
C12 0.0376(7) 0.0359(7) 0.0304(6) 0.0027(6) 0.0117(6) 0.0016(6)

loop_
_atom_site_label
_atom_site_fract_x
_atom_site_fract_y
_atom_site_fract_z
_atom_site_U_iso_or_equiv
_atom_site_thermal_displace_type
_atom_site_calc_flag
_atom_site_refinement_flags
_atom_site_occupancy
_atom_site_disorder_group
_atom_site_type_symbol
O1 0.05735(13) -0.3351(3) 0.09558(7) 0.0828(5) Uani d . 1 . O
O2 0.13685(12) -0.0184(3) 0.15690(6) 0.0762(4) Uani d . 1 . O
O3 0.67424(9) 1.5151(2) 0.25478(5) 0.0543(3) Uani d . 1 . O
O4 0.67691(9) 1.4366(2) 0.14713(5) 0.0510(3) Uani d . 1 . O
N1 0.11262(11) -0.1452(3) 0.10268(7) 0.0507(3) Uani d . 1 . N
N2 0.33889(10) 0.3981(2) 0.00393(6) 0.0411(3) Uani d . 1 . N
N3 0.36596(9) 0.5357(2) 0.06328(5) 0.0369(3) Uani d . 1 . N
N4 0.43710(10) 0.7019(2) 0.06426(6) 0.0414(3) Uani d . 1 . N
N5 0.64448(9) 1.3942(2) 0.19935(6) 0.0385(3) Uani d . 1 . N
C1 0.15114(12) -0.0643(3) 0.04175(7) 0.0386(3) Uani d . 1 . C
C2 0.11488(13) -0.1947(3) -0.02209(8) 0.0441(4) Uani d . 1 . C
C3 0.15288(13) -0.1174(3) -0.07793(8) 0.0445(4) Uani d . 1 . C
C4 0.22550(12) 0.0802(3) -0.06936(7) 0.0394(3) Uani d . 1 . C
C5 0.26183(11) 0.2058(2) -0.00410(7) 0.0337(3) Uani d . 1 . C
C6 0.22255(12) 0.1346(3) 0.05261(7) 0.0372(3) Uani d . 1 . C
C7 0.56594(11) 1.1888(2) 0.19419(7) 0.0344(3) Uani d . 1 . C
C8 0.52458(13) 1.1479(3) 0.25116(7) 0.0440(4) Uani d . 1 . C
C9 0.45147(14) 0.9515(3) 0.24609(8) 0.0496(4) Uani d . 1 . C
C10 0.42143(13) 0.8009(3) 0.18605(8) 0.0435(4) Uani d . 1 . C
C11 0.46332(11) 0.8467(3) 0.12865(7) 0.0355(3) Uani d . 1 . C
C12 0.53599(11) 1.0441(3) 0.13254(7) 0.0343(3) Uani d . 1 . C
H2N 0.3676(14) 0.433(3) -0.0290(9) 0.067(6) Uiso d . 1 . H
H2 0.0689(13) -0.326(3) -0.0268(8) 0.052(5) Uiso d . 1 . H
H3 0.1300(13) -0.206(3) -0.1224(9) 0.063(5) Uiso d . 1 . H
H4 0.2508(12) 0.136(3) -0.1071(8) 0.045(4) Uiso d . 1 . H
H6 0.2463(12) 0.212(3) 0.0954(8) 0.041(4) Uiso d . 1 . H
H8 0.5472(12) 1.256(3) 0.2914(8) 0.048(4) Uiso d . 1 . H
H9 0.4184(13) 0.917(3) 0.2841(8) 0.060(5) Uiso d . 1 . H
H10 0.3740(13) 0.663(3) 0.1853(8) 0.052(4) Uiso d . 1 . H
H12 0.5621(11) 1.077(3) 0.0937(7) 0.042(4) Uiso d . 1 . H

loop_
_atom_type_symbol
_atom_type_description
_atom_type_scat_dispersion_real
_atom_type_scat_dispersion_imag
_atom_type_scat_source
C C 0.0033 0.0016 'International Tables Vol C Tables 4.2.6.8 and 6.1.1.4'
H H 0.0000 0.0000 'International Tables Vol C Tables 4.2.6.8 and 6.1.1.4'
N N 0.0061 0.0033 'International Tables Vol C Tables 4.2.6.8 and 6.1.1.4'
O O 0.0106 0.0060 'International Tables Vol C Tables 4.2.6.8 and 6.1.1.4'

loop_
_geom_angle_atom_site_label_1
_geom_angle_atom_site_label_2
_geom_angle_atom_site_label_3
_geom_angle
_geom_angle_publ_flag
O2 N1 O1 123.40(10) ?
O2 N1 C1 118.60(10) ?
O1 N1 C1 118.00(10) ?
N3 N2 C5 119.80(10) y
N4 N3 N2 113.60(10) y
N3 N4 C11 111.80(10) y
O3 N5 O4 123.10(10) ?
O3 N5 C7 118.80(10) ?
O4 N5 C7 118.10(10) ?
C6 C1 C2 123.90(10) ?
C6 C1 N1 117.70(10) ?
C2 C1 N1 118.50(10) ?
C3 C2 C1 117.40(10) ?
C4 C3 C2 120.80(10) ?
C3 C4 C5 120.50(10) ?
C4 C5 N2 119.20(10) y
C4 C5 C6 119.70(10) ?
N2 C5 C6 121.10(10) y
C1 C6 C5 117.70(10) ?
C8 C7 C12 122.60(10) ?
C8 C7 N5 118.50(10) ?
C12 C7 N5 118.90(10) ?
C7 C8 C9 118.10(10) ?
C10 C9 C8 120.80(10) ?
C9 C10 C11 120.3(2) ?
C12 C11 C10 119.70(10) ?
C12 C11 N4 115.90(10) y
C10 C11 N4 124.50(10) y
C7 C12 C11 118.50(10) ?

loop_
_geom_bond_atom_site_label_1
_geom_bond_atom_site_label_2
_geom_bond_site_symmetry_2
_geom_bond_distance
_geom_bond_publ_flag
O1 N1 . 1.217(2) ?
O2 N1 . 1.215(2) ?
O3 N5 . 1.2170(10) ?
O4 N5 . 1.2280(10) ?
N1 C1 . 1.477(2) y
N2 N3 . 1.326(2) y
N2 C5 . 1.393(2) y
N3 N4 . 1.261(2) y
N4 C11 . 1.426(2) y
N5 C7 . 1.465(2) y
C1 C6 . 1.370(2) ?
C1 C2 . 1.379(2) ?
C2 C3 . 1.379(2) ?
C3 C4 . 1.377(2) ?
C4 C5 . 1.389(2) ?
C5 C6 . 1.394(2) ?
C7 C8 . 1.380(2) ?
C7 C12 . 1.383(2) ?
C8 C9 . 1.383(2) ?
C9 C10 . 1.377(2) ?
C10 C11 . 1.396(2) ?
C11 C12 . 1.387(2) ?

loop_
_geom_contact_atom_site_label_1
_geom_contact_atom_site_label_2
_geom_contact_distance
_geom_contact_site_symmetry_2
_geom_contact_publ_flag
O1 C2 2.712(2) . no
O2 C6 2.702(2) . no
O3 C8 2.715(2) . no
O4 C12 2.713(2) . no
N3 C6 2.777(2) . no
N3 C10 2.687(2) . no
O1 C9 3.323(3) 2_545 yes
O3 O3 3.327(3) 2_655 yes
O3 O4 3.182(3) 2_655 yes
O3 N5 2.992(2) 2_655 yes
O3 C7 3.277(3) 2_655 yes
O3 C4 3.332(3) 4_676 yes
O4 N4 3.304(3) 1_565 yes
N3 C1 3.387(3) 1_565 yes
O4 C3 3.335(3) 3_665 yes
O4 N2 3.023(2) 3_675 yes

loop_
_geom_torsion_atom_site_label_1
_geom_torsion_atom_site_label_2
_geom_torsion_atom_site_label_3
_geom_torsion_atom_site_label_4
_geom_torsion
_geom_torsion_publ_flag
C5 N2 N3 N4 179.40(10) y
N2 N3 N4 C11 179.60(10) y
O2 N1 C1 C6 7.1(2) ?
O1 N1 C1 C6 -173.5(2) ?
O2 N1 C1 C2 -173.9(2) ?
O1 N1 C1 C2 5.5(2) ?
C6 C1 C2 C3 -0.4(2) ?
N1 C1 C2 C3 -179.30(10) ?
C1 C2 C3 C4 0.9(2) ?
C2 C3 C4 C5 -0.1(2) ?
C3 C4 C5 N2 177.30(10) ?
C3 C4 C5 C6 -1.4(2) ?
N3 N2 C5 C4 173.30(10) y
N3 N2 C5 C6 -8.0(2) y
C2 C1 C6 C5 -1.0(2) ?
N1 C1 C6 C5 177.90(10) ?
C4 C5 C6 C1 1.9(2) ?
N2 C5 C6 C1 -176.80(10) ?
O3 N5 C7 C8 3.1(2) ?
O4 N5 C7 C8 -176.70(10) ?
O3 N5 C7 C12 -177.10(10) ?
O4 N5 C7 C12 3.2(2) ?
C12 C7 C8 C9 0.9(2) ?
N5 C7 C8 C9 -179.20(10) ?
C7 C8 C9 C10 0.3(2) ?
C8 C9 C10 C11 -0.9(2) ?
C9 C10 C11 C12 0.4(2) ?
C9 C10 C11 N4 -179.90(10) ?
N3 N4 C11 C12 -176.20(10) y
N3 N4 C11 C10 4.0(2) y
C8 C7 C12 C11 -1.4(2) ?
N5 C7 C12 C11 178.70(10) ?
C10 C11 C12 C7 0.8(2) ?
N4 C11 C12 C7 -179.00(10) ?

loop_
_cod_related_entry_id
_cod_related_entry_database
_cod_related_entry_code
1 ChemSpider 243893
